data_7150089
loop_
_publ_author_name
'Sakai, Kenichi'
'Sakurai, Rumiko'
'Akimoto, Toshio'
'Hirayama, Noriaki'

_publ_section_title
;
 Molecular mechanism of dielectrically controlled optical resolution
 (DCR).
;
_journal_issue 2
_journal_name_full 'Organic &amp; biomolecular chemistry'
_journal_page_first 360
_journal_page_last 365
_journal_paper_doi 10.1039/b412827c
_journal_volume 3
_journal_year 2005
_chemical_absolute_configuration 'CHOOSE rm ad rmad syn or unk'
_chemical_formula_moiety 'C22 H29 N3 O5 S '
_chemical_formula_sum 'C22 H29 N3 O5 S'
_chemical_formula_weight 447.55
_space_group_IT_number 4
_symmetry_cell_setting monoclinic
_symmetry_Int_Tables_number 4
_symmetry_space_group_name_Hall 'P 2yb'
_symmetry_space_group_name_H-M 'P 1 21 1'
_audit_creation_date 2004-02-06
_audit_creation_method 'by CrystalStructure 3.6.0'
_cell_angle_alpha 90
_cell_angle_beta 95.444(2)
_cell_angle_gamma 90
_cell_formula_units_Z 2
_cell_length_a 11.2302(4)
_cell_length_b 5.5390(2)
_cell_length_c 17.850(1)
_cell_measurement_reflns_used 3284
_cell_measurement_temperature 293.1
_cell_measurement_theta_max 68.2
_cell_measurement_theta_min 4.0
_cell_volume 1105.33(8)
_computing_cell_refinement PROCESS-AUTO
_computing_data_collection PROCESS-AUTO
_computing_data_reduction CrystalStructure
_computing_publication_material 'CrystalStructure 3.6.0'
_computing_structure_refinement CRYSTALS
_computing_structure_solution SIR92
_diffrn_detector_area_resol_mean 10.00
_diffrn_measured_fraction_theta_full 0.9889
_diffrn_measured_fraction_theta_max 0.9889
_diffrn_measurement_device_type 'Rigaku RAXIS-RAPID'
_diffrn_measurement_method \w
_diffrn_radiation_type 'Cu K\a'
_diffrn_radiation_wavelength 1.5418
_diffrn_reflns_av_R_equivalents 0.054
_diffrn_reflns_limit_h_max 13
_diffrn_reflns_limit_h_min -13
_diffrn_reflns_limit_k_max 6
_diffrn_reflns_limit_k_min -6
_diffrn_reflns_limit_l_max 21
_diffrn_reflns_limit_l_min -21
_diffrn_reflns_number 24356
_diffrn_reflns_theta_full 68.21
_diffrn_reflns_theta_max 68.21
_exptl_absorpt_coefficient_mu 1.630
_exptl_absorpt_correction_T_max 0.952
_exptl_absorpt_correction_T_min 0.779
_exptl_absorpt_correction_type multi-scan
_exptl_absorpt_process_details
;
Higashi, T. (1995). Program for Absorption Correction.
Rigaku Corporation, Tokyo, Japan.
;
_exptl_crystal_colour colorless
_exptl_crystal_density_diffrn 1.345
_exptl_crystal_density_method 'not measured'
_exptl_crystal_description platelet
_exptl_crystal_F_000 476.00
_exptl_crystal_size_max 0.40
_exptl_crystal_size_mid 0.15
_exptl_crystal_size_min 0.03
_refine_diff_density_max 1.04
_refine_diff_density_min -0.58
_refine_ls_abs_structure_details 'Flack, H. D. (1983), Acta Cryst. A39, 876-881.  1612 Friedel Pairs'
_refine_ls_abs_structure_Flack 0.02(3)
_refine_ls_extinction_coef 14(2)
_refine_ls_extinction_method 'Larson (1970) Crystallographic Computing eq. 22'
_refine_ls_goodness_of_fit_ref 1.447
_refine_ls_hydrogen_treatment refall
_refine_ls_number_parameters 329
_refine_ls_number_reflns 2385
_refine_ls_R_factor_gt 0.0670
_refine_ls_shift/su_max 0.0000
_refine_ls_structure_factor_coef Fsqd
_refine_ls_weighting_details 'w = 1/[0.0001Fo^2^ + 1.0000\s(Fo^2^)]/(4Fo^2^)'
_refine_ls_weighting_scheme calc
_refine_ls_wR_factor_ref 0.0670
_reflns_number_gt 2355
_reflns_number_total 3851
_reflns_threshold_expression F^2^>2.0\s(F^2^)
_cod_data_source_file b412827c.txt
_cod_data_source_block (R)-1:(S)-2
_cod_original_cell_volume 1105.4(1)
_cod_original_formula_sum 'C22 H29 N3 O5 S '
_cod_database_code 7150089

loop_
_symmetry_equiv_pos_site_id
_symmetry_equiv_pos_as_xyz
1 +X,+Y,+Z
2 -X,1/2+Y,-Z

loop_
_atom_site_label
_atom_site_type_symbol
_atom_site_fract_x
_atom_site_fract_y
_atom_site_fract_z
_atom_site_U_iso_or_equiv
_atom_site_adp_type
_atom_site_occupancy
_atom_site_symmetry_multiplicity
_atom_site_calc_flag
_atom_site_refinement_flags
_atom_site_disorder_assembly
_atom_site_disorder_group
S101 S 0.9761(1) 0.5346(4) 0.22420(7) 0.0446(5) Uani 1.00 1 d . . .
O2 O 1.0534(3) 1.0231(8) 0.4028(1) 0.055(1) Uani 1.00 1 d . . .
O101 O 0.7582(3) 0.8278(8) 0.3991(2) 0.068(1) Uani 1.00 1 d . . .
O102 O 0.8967(3) 0.5435(7) 0.4220(1) 0.057(1) Uani 1.00 1 d . . .
O103 O 0.9731(3) 0.7913(7) 0.2329(2) 0.056(1) Uani 1.00 1 d . . .
O104 O 1.0887(3) 0.4099(6) 0.2368(1) 0.063(1) Uani 1.00 1 d . . .
N1 N 1.2104(4) 1.020(1) 0.3331(2) 0.053(2) Uani 1.00 1 d . . .
N3 N 1.1190(3) 0.6491(7) 0.4886(2) 0.042(1) Uani 1.00 1 d . . .
N101 N 0.8849(4) 0.4067(8) 0.2767(2) 0.042(2) Uani 1.00 1 d . . .
C2 C 1.1483(5) 0.934(1) 0.3884(3) 0.042(2) Uani 1.00 1 d . . .
C3 C 1.2038(4) 0.721(1) 0.4331(3) 0.039(2) Uani 1.00 1 d . . .
C4 C 1.3267(3) 0.7729(9) 0.4746(2) 0.045(2) Uani 1.00 1 d . . .
C5 C 1.4303(4) 0.7546(9) 0.4248(2) 0.051(2) Uani 1.00 1 d . . .
C6 C 1.4278(4) 0.9335(9) 0.3618(3) 0.051(2) Uani 1.00 1 d . . .
C7 C 1.3174(4) 0.923(1) 0.3049(3) 0.064(2) Uani 1.00 1 d . . .
C101 C 0.7838(4) 0.542(1) 0.3031(3) 0.040(2) Uani 1.00 1 d . . .
C102 C 0.8168(5) 0.650(1) 0.3822(3) 0.042(2) Uani 1.00 1 d . . .
C103 C 0.6753(5) 0.378(1) 0.3044(3) 0.048(2) Uani 1.00 1 d . . .
C104 C 0.6170(5) 0.318(1) 0.2275(3) 0.042(2) Uani 1.00 1 d . . .
C105 C 0.5290(6) 0.459(1) 0.1926(4) 0.123(3) Uani 1.00 1 d . . .
C106 C 0.4782(6) 0.406(1) 0.1205(4) 0.138(4) Uani 1.00 1 d . . .
C107 C 0.5122(5) 0.216(1) 0.0841(3) 0.074(2) Uani 1.00 1 d . . .
C108 C 0.5998(5) 0.080(1) 0.1161(3) 0.092(3) Uani 1.00 1 d . . .
C109 C 0.6512(5) 0.131(1) 0.1884(3) 0.080(2) Uani 1.00 1 d . . .
C110 C 0.9155(4) 0.473(1) 0.1316(2) 0.040(2) Uani 1.00 1 d . . .
C111 C 0.8445(4) 0.6424(9) 0.0924(3) 0.047(2) Uani 1.00 1 d . . .
C112 C 0.7998(4) 0.598(1) 0.0187(3) 0.053(2) Uani 1.00 1 d . . .
C113 C 0.8255(5) 0.389(1) -0.0177(3) 0.051(2) Uani 1.00 1 d . . .
C114 C 0.8974(4) 0.223(1) 0.0219(3) 0.058(2) Uani 1.00 1 d . . .
C115 C 0.9411(4) 0.262(1) 0.0962(3) 0.052(2) Uani 1.00 1 d . . .
C116 C 0.7797(4) 0.350(1) -0.0997(3) 0.083(2) Uani 1.00 1 d . . .
H1 H 0.5083 0.6067 0.2150 0.143 Uiso 1.00 1 c R . .
H2 H 0.4132 0.5006 0.0987 0.158 Uiso 1.00 1 c R . .
H3 H 0.4738 0.1718 0.0363 0.086 Uiso 1.00 1 c R . .
H4 H 0.700(3) 0.223(8) 0.340(2) 0.04(1) Uiso 1.00 1 c . . .
H5 H 0.617(3) 0.469(7) 0.333(2) 0.03(1) Uiso 1.00 1 c . . .
H6 H 0.772(3) 0.676(8) 0.266(2) 0.04(1) Uiso 1.00 1 c . . .
H7 H 0.6302 -0.0491 0.0887 0.108 Uiso 1.00 1 c R . .
H8 H 0.7125 0.0265 0.2099 0.092 Uiso 1.00 1 c R . .
H9 H 1.173(4) 1.130(9) 0.305(2) 0.07(2) Uiso 1.00 1 c . . .
H10 H 1.3020 0.7575 0.2937 0.077 Uiso 1.00 1 c R . .
H11 H 1.3330 1.0055 0.2602 0.077 Uiso 1.00 1 c R . .
H12 H 1.4314 1.0918 0.3824 0.061 Uiso 1.00 1 c R . .
H13 H 1.4962 0.9059 0.3355 0.061 Uiso 1.00 1 c R . .
H14 H 0.8264 0.7889 0.1165 0.056 Uiso 1.00 1 c R . .
H15 H 0.9882 0.1428 0.1235 0.063 Uiso 1.00 1 c R . .
H16 H 0.9188 0.0796 -0.0025 0.070 Uiso 1.00 1 c R . .
H17 H 1.202(3) 0.595(7) 0.401(2) 0.02(1) Uiso 1.00 1 c . . .
H21 H 1.5021 0.7805 0.4564 0.062 Uiso 1.00 1 c R . .
H22 H 1.4309 0.5966 0.4042 0.062 Uiso 1.00 1 c R . .
H23 H 1.3258 0.9312 0.4950 0.053 Uiso 1.00 1 c R . .
H24 H 1.3407 0.6592 0.5143 0.053 Uiso 1.00 1 c R . .
H25 H 0.7501 0.7155 -0.0072 0.063 Uiso 1.00 1 c R . .
H26 H 0.913(4) 0.30(1) 0.306(3) 0.08(2) Uiso 1.00 1 c . . .
H18 H 0.6949 0.3600 -0.1061 0.100 Uiso 1.00 1 c R . .
H19 H 0.8127 0.4740 -0.1283 0.100 Uiso 1.00 1 c R . .
H20 H 0.8046 0.1973 -0.1164 0.100 Uiso 1.00 1 c R . .
H27 H 1.1180 0.7732 0.5253 0.050 Uiso 1.00 1 c R . .
H28 H 1.0410 0.6299 0.4637 0.050 Uiso 1.00 1 c R . .
H29 H 1.1440 0.5019 0.5125 0.050 Uiso 1.00 1 c R . .

loop_
_atom_site_aniso_label
_atom_site_aniso_U_11
_atom_site_aniso_U_22
_atom_site_aniso_U_33
_atom_site_aniso_U_12
_atom_site_aniso_U_13
_atom_site_aniso_U_23
S101 0.0470(9) 0.050(1) 0.0366(8) -0.004(1) 0.0042(6) 0.0063(9)
O2 0.047(2) 0.071(3) 0.048(2) 0.027(3) 0.008(2) 0.016(2)
O101 0.066(3) 0.063(3) 0.072(3) 0.007(3) -0.005(2) -0.023(2)
O102 0.058(2) 0.067(3) 0.042(2) -0.003(2) -0.015(2) 0.010(2)
O103 0.080(3) 0.039(3) 0.047(2) -0.020(2) -0.000(2) -0.001(2)
O104 0.036(2) 0.095(4) 0.056(2) 0.015(2) 0.003(2) 0.023(2)
N1 0.046(3) 0.071(4) 0.043(3) 0.009(3) 0.007(2) 0.019(3)
N3 0.036(2) 0.044(3) 0.045(2) 0.002(2) -0.001(2) 0.006(2)
N101 0.050(3) 0.044(4) 0.036(3) 0.005(3) 0.015(2) 0.008(3)
C2 0.045(4) 0.050(5) 0.027(3) 0.006(3) -0.007(3) -0.007(3)
C3 0.041(3) 0.042(5) 0.033(3) -0.003(3) 0.005(3) -0.010(3)
C4 0.038(3) 0.049(4) 0.046(3) 0.001(3) -0.008(3) 0.008(3)
C5 0.034(3) 0.066(4) 0.055(3) -0.006(3) 0.008(3) 0.009(3)
C6 0.040(3) 0.057(4) 0.056(3) 0.002(3) 0.011(3) 0.001(3)
C7 0.052(4) 0.082(5) 0.058(4) -0.001(3) 0.013(3) 0.009(3)
C101 0.042(3) 0.043(4) 0.035(3) -0.007(4) 0.003(2) 0.003(4)
C102 0.048(4) 0.035(4) 0.043(3) -0.013(3) 0.001(3) 0.007(3)
C103 0.050(4) 0.058(5) 0.037(3) -0.005(4) 0.006(3) -0.009(4)
C104 0.037(3) 0.042(4) 0.048(4) -0.013(3) 0.002(3) -0.014(3)
C105 0.109(6) 0.135(7) 0.113(6) 0.077(5) -0.050(4) -0.086(5)
C106 0.116(6) 0.146(8) 0.134(7) 0.084(6) -0.078(5) -0.073(6)
C107 0.063(4) 0.092(6) 0.060(4) 0.011(4) -0.022(3) -0.023(4)
C108 0.079(5) 0.107(7) 0.083(4) 0.033(5) -0.030(4) -0.051(5)
C109 0.099(5) 0.043(5) 0.089(4) 0.027(4) -0.046(4) -0.025(4)
C110 0.048(3) 0.034(5) 0.038(3) 0.005(3) 0.011(2) -0.000(3)
C111 0.057(3) 0.041(4) 0.043(3) 0.019(3) 0.003(3) -0.001(3)
C112 0.054(4) 0.057(6) 0.047(4) 0.006(3) -0.008(3) 0.013(3)
C113 0.049(4) 0.058(5) 0.047(4) -0.016(4) 0.010(3) -0.006(4)
C114 0.073(4) 0.048(5) 0.054(4) 0.001(4) 0.015(3) -0.011(4)
C115 0.055(4) 0.051(5) 0.052(4) 0.011(3) 0.007(3) 0.010(3)
C116 0.077(4) 0.120(6) 0.053(3) -0.032(4) 0.005(3) -0.024(4)

loop_
_atom_type_symbol
_atom_type_description
_atom_type_scat_dispersion_real
_atom_type_scat_dispersion_imag
_atom_type_scat_source
C C 0.018 0.009
;
International Tables for Crystallography
(1992, Vol. C, Tables 4.2.6.8 and 6.1.1.4)
;
H H 0.000 0.000
;
International Tables for Crystallography
(1992, Vol. C, Table 6.1.1.4)
;
N N 0.031 0.018
;
International Tables for Crystallography
(1992, Vol. C, Tables 4.2.6.8 and 6.1.1.4)
;
O O 0.049 0.032
;
International Tables for Crystallography
(1992, Vol. C, Tables 4.2.6.8 and 6.1.1.4)
;
S S 0.333 0.557
;
International Tables for Crystallography
(1992, Vol. C, Tables 4.2.6.8 and 6.1.1.4)
;

loop_
_geom_angle_atom_site_label_1
_geom_angle_atom_site_label_2
_geom_angle_atom_site_label_3
_geom_angle
_geom_angle_publ_flag
_geom_angle_site_symmetry_1
_geom_angle_site_symmetry_2
_geom_angle_site_symmetry_3
O104 S101 O103 119.3(2) ? . . .
N101 S101 O103 110.4(2) ? . . .
C110 S101 O103 106.5(2) ? . . .
N101 S101 O104 107.1(2) ? . . .
C110 S101 O104 108.0(2) ? . . .
S101 N101 C101 120.8(4) ? . . .
C110 S101 N101 104.5(2) ? . . .
S101 C110 C111 119.9(4) ? . . .
S101 C110 C115 121.1(4) ? . . .
O2 C2 N1 122.3(5) ? . . .
O2 C2 C3 121.6(4) ? . . .
O101 C102 C101 116.3(4) ? . . .
O101 C102 O102 127.7(5) ? . . .
O102 C102 C101 115.9(5) ? . . .
N1 C2 C3 116.2(5) ? . . .
C7 N1 C2 128.9(5) ? . . .
N1 C7 C6 113.6(4) ? . . .
N3 C3 C2 107.3(4) ? . . .
N3 C3 C4 109.4(4) ? . . .
N101 C101 C102 111.3(4) ? . . .
N101 C101 C103 110.0(5) ? . . .
C2 C3 C4 114.3(4) ? . . .
C3 C4 C5 114.0(4) ? . . .
C4 C5 C6 115.5(4) ? . . .
C5 C6 C7 115.5(4) ? . . .
C103 C101 C102 109.9(4) ? . . .
C101 C103 C104 113.5(4) ? . . .
C103 C104 C109 122.0(5) ? . . .
C103 C104 C105 121.9(5) ? . . .
C109 C104 C105 116.1(5) ? . . .
C104 C105 C106 121.4(6) ? . . .
C104 C109 C108 121.9(5) ? . . .
C105 C106 C107 120.9(6) ? . . .
C106 C107 C108 118.6(6) ? . . .
C107 C108 C109 120.9(6) ? . . .
C115 C110 C111 118.9(4) ? . . .
C110 C111 C112 120.1(5) ? . . .
C110 C115 C114 120.0(5) ? . . .
C111 C112 C113 121.8(5) ? . . .
C112 C113 C114 117.3(5) ? . . .
C112 C113 C116 120.5(5) ? . . .
C113 C114 C115 121.9(5) ? . . .
C116 C113 C114 122.1(5) ? . . .
S101 N101 H26 116(3) ? . . .
H9 N1 C2 114(2) ? . . .
H9 N1 C7 115(2) ? . . .
N1 C7 H10 106.8936 ? . . .
N1 C7 H11 109.7879 ? . . .
N3 C3 H17 103(2) ? . . .
H27 N3 C3 108.3923 ? . . .
H28 N3 C3 109.6981 ? . . .
H29 N3 C3 110.3039 ? . . .
H28 N3 H27 109.4741 ? . . .
H29 N3 H27 109.4795 ? . . .
H29 N3 H28 109.4735 ? . . .
N101 C101 H6 102(2) ? . . .
H26 N101 C101 114(3) ? . . .
C2 C3 H17 106(2) ? . . .
H17 C3 C4 115(2) ? . . .
C3 C4 H23 108.4770 ? . . .
C3 C4 H24 108.3001 ? . . .
H23 C4 C5 108.6657 ? . . .
C4 C5 H22 108.6417 ? . . .
H24 C4 C5 107.9096 ? . . .
C4 C5 H21 107.1071 ? . . .
H24 C4 H23 109.4630 ? . . .
C5 C6 H12 108.8927 ? . . .
C5 C6 H13 107.8966 ? . . .
H22 C5 C6 108.5667 ? . . .
H21 C5 C6 107.4522 ? . . .
H22 C5 H21 109.4588 ? . . .
C6 C7 H10 107.2582 ? . . .
C6 C7 H11 109.6766 ? . . .
H12 C6 C7 107.0995 ? . . .
H13 C6 C7 107.9020 ? . . .
H13 C6 H12 109.4614 ? . . .
H11 C7 H10 109.4574 ? . . .
H6 C101 C102 109(2) ? . . .
H6 C101 C103 113(2) ? . . .
C101 C103 H4 108(1) ? . . .
C101 C103 H5 105(2) ? . . .
H4 C103 C104 114(2) ? . . .
H5 C103 C104 109(1) ? . . .
H5 C103 H4 104(2) ? . . .
C104 C105 H1 119.7177 ? . . .
C104 C109 H8 119.8294 ? . . .
H1 C105 C106 118.3654 ? . . .
C105 C106 H2 119.8448 ? . . .
H2 C106 C107 119.0345 ? . . .
C106 C107 H3 121.4174 ? . . .
C107 C108 H7 119.5272 ? . . .
H3 C107 C108 119.9247 ? . . .
C108 C109 H8 118.2347 ? . . .
H7 C108 C109 119.5087 ? . . .
C110 C111 H14 119.3078 ? . . .
C110 C115 H15 119.1739 ? . . .
H14 C111 C112 120.6314 ? . . .
C111 C112 H25 118.8753 ? . . .
H25 C112 C113 119.3008 ? . . .
C113 C114 H16 118.9836 ? . . .
C113 C116 H18 110.6250 ? . . .
C113 C116 H19 107.6003 ? . . .
C113 C116 H20 110.1679 ? . . .
C114 C115 H15 120.7942 ? . . .
H16 C114 C115 119.1466 ? . . .
H19 C116 H18 109.4732 ? . . .
H20 C116 H18 109.4746 ? . . .
H20 C116 H19 109.4694 ? . . .

loop_
_geom_bond_atom_site_label_1
_geom_bond_atom_site_label_2
_geom_bond_distance
_geom_bond_publ_flag
_geom_bond_site_symmetry_1
_geom_bond_site_symmetry_2
S101 O103 1.431(4) ? . .
S101 O104 1.439(3) ? . .
S101 N101 1.616(5) ? . .
S101 C110 1.761(4) ? . .
O2 C2 1.223(6) ? . .
O101 C102 1.238(7) ? . .
O102 C102 1.240(6) ? . .
N1 C2 1.348(7) ? . .
N1 C7 1.450(7) ? . .
N3 C3 1.493(6) ? . .
N101 C101 1.476(7) ? . .
C2 C3 1.526(7) ? . .
C3 C4 1.531(6) ? . .
C4 C5 1.532(6) ? . .
C5 C6 1.498(7) ? . .
C6 C7 1.528(6) ? . .
C101 C102 1.544(7) ? . .
C101 C103 1.523(8) ? . .
C103 C104 1.500(7) ? . .
C104 C105 1.362(8) ? . .
C104 C109 1.329(8) ? . .
C105 C106 1.387(9) ? . .
C106 C107 1.32(1) ? . .
C107 C108 1.324(8) ? . .
C108 C109 1.391(8) ? . .
C110 C111 1.378(7) ? . .
C110 C115 1.372(8) ? . .
C111 C112 1.385(6) ? . .
C112 C113 1.370(8) ? . .
C113 C114 1.374(8) ? . .
C113 C116 1.519(7) ? . .
C114 C115 1.386(7) ? . .
N1 H9 0.88(5) ? . .
N3 H27 0.9500 ? . .
N3 H28 0.9500 ? . .
N3 H29 0.9500 ? . .
N101 H26 0.82(5) ? . .
C3 H17 0.90(4) ? . .
C4 H23 0.9500 ? . .
C4 H24 0.9500 ? . .
C5 H21 0.9500 ? . .
C5 H22 0.9500 ? . .
C6 H12 0.9500 ? . .
C6 H13 0.9500 ? . .
C7 H10 0.9500 ? . .
C7 H11 0.9500 ? . .
C101 H6 1.00(4) ? . .
C103 H4 1.09(4) ? . .
C103 H5 1.01(4) ? . .
C105 H1 0.9500 ? . .
C106 H2 0.9500 ? . .
C107 H3 0.9499 ? . .
C108 H7 0.9499 ? . .
C109 H8 0.9500 ? . .
C111 H14 0.9500 ? . .
C112 H25 0.9500 ? . .
C114 H16 0.9500 ? . .
C115 H15 0.9500 ? . .
C116 H18 0.9500 ? . .
C116 H19 0.9500 ? . .
C116 H20 0.9500 ? . .

loop_
_geom_contact_atom_site_label_1
_geom_contact_atom_site_label_2
_geom_contact_distance
_geom_contact_publ_flag
_geom_contact_site_symmetry_1
_geom_contact_site_symmetry_2
S101 C101 2.689(5) ? . .
S101 C102 3.538(5) ? . .
S101 C111 2.724(4) ? . .
S101 C115 2.736(6) ? . .
O2 O101 3.482(5) ? . .
O2 O102 3.223(5) ? . .
O2 O102 3.411(5) ? . 56501
O2 O103 3.337(4) ? . .
O2 N1 2.252(5) ? . .
O2 N3 2.640(5) ? . .
O2 N101 3.514(5) ? . 56501
O2 C3 2.403(6) ? . .
O2 C4 3.498(5) ? . .
O2 C102 3.358(6) ? . .
O101 O102 2.224(5) ? . .
O101 N101 3.581(6) ? . .
O101 C101 2.369(7) ? . .
O101 C103 3.104(7) ? . .
O101 C103 3.565(7) ? . 56501
O102 O2 3.411(5) ? . 54501
O102 N3 2.725(4) ? . .
O102 N101 2.692(5) ? . .
O102 C3 3.573(6) ? . .
O102 C101 2.366(5) ? . .
O102 C103 3.231(6) ? . .
O103 O104 2.477(5) ? . .
O103 N1 3.317(5) ? . .
O103 N101 2.505(6) ? . .
O103 C2 3.342(5) ? . .
O103 C101 2.915(6) ? . .
O103 C102 3.417(6) ? . .
O103 C110 2.565(6) ? . .
O103 C111 2.894(5) ? . .
O103 C115 3.566(6) ? . 56501
O104 N1 3.008(6) ? . 54501
O104 N101 2.461(6) ? . .
O104 C110 2.596(5) ? . .
O104 C115 2.987(6) ? . .
N1 O104 3.008(6) ? . 56501
N1 C3 2.441(7) ? . .
N1 C4 3.054(6) ? . .
N1 C5 3.189(6) ? . .
N1 C6 2.493(6) ? . .
N3 C2 2.432(6) ? . .
N3 C4 2.467(5) ? . .
N101 O2 3.514(5) ? . 54501
N101 C102 2.493(7) ? . .
N101 C103 2.456(7) ? . .
N101 C104 3.093(7) ? . .
N101 C109 3.305(7) ? . .
N101 C110 2.671(6) ? . .
N101 C111 3.529(6) ? . .
N101 C115 3.437(7) ? . .
C2 C4 2.568(6) ? . .
C2 C5 3.325(7) ? . .
C2 C6 3.219(7) ? . .
C2 C7 2.525(7) ? . .
C3 C5 2.568(6) ? . .
C3 C6 3.153(7) ? . .
C3 C7 2.945(7) ? . .
C4 C6 2.562(6) ? . .
C4 C7 3.134(6) ? . .
C5 C7 2.559(6) ? . .
C101 C104 2.528(7) ? . .
C101 C105 3.350(8) ? . .
C101 C109 3.321(8) ? . .
C101 C110 3.546(7) ? . .
C102 C103 2.512(8) ? . .
C103 O101 3.565(7) ? . 54501
C103 C105 2.502(8) ? . .
C103 C109 2.475(8) ? . .
C104 C106 2.398(8) ? . .
C104 C107 2.774(7) ? . .
C104 C108 2.378(8) ? . .
C105 C107 2.353(9) ? . .
C105 C108 2.664(9) ? . .
C105 C109 2.283(9) ? . .
C106 C108 2.27(1) ? . .
C106 C109 2.670(9) ? . .
C107 C109 2.362(8) ? . .
C110 C112 2.394(6) ? . .
C110 C113 2.798(7) ? . .
C110 C114 2.389(7) ? . .
C111 C113 2.408(7) ? . .
C111 C114 2.732(7) ? . .
C111 C114 3.526(8) ? . 56501
C111 C115 2.368(7) ? . .
C111 C115 3.598(8) ? . 56501
C112 C114 2.344(8) ? . .
C112 C115 2.735(7) ? . .
C112 C116 2.510(7) ? . .
C113 C115 2.412(7) ? . .
C114 C111 3.526(8) ? . 54501
C114 C116 2.533(7) ? . .
C115 O103 3.566(6) ? . 54501
C115 C111 3.598(8) ? . 54501
S101 H6 2.60(4) ? . .
S101 H9 3.37(4) ? . 54501
S101 H14 2.8095 ? . .
S101 H15 2.8296 ? . .
S101 H26 2.12(5) ? . .
O2 H9 2.38(4) ? . .
O2 H17 2.90(4) ? . .
O2 H17 3.58(4) ? . 56501
O2 H23 3.3717 ? . .
O2 H26 2.71(5) ? . 56501
O2 H27 2.6318 ? . .
O2 H28 2.4445 ? . .
O2 H28 3.5394 ? . 56501
O2 H29 3.5815 ? . .
O2 H29 3.3952 ? . 56501
O101 H4 3.56(4) ? . .
O101 H4 2.49(4) ? . 56501
O101 H5 2.73(3) ? . .
O101 H6 2.54(4) ? . .
O101 H8 3.5427 ? . 56501
O101 H13 3.0822 ? . 45501
O101 H21 3.1537 ? . 45501
O101 H28 3.4533 ? . .
O102 H4 3.10(4) ? . .
O102 H5 3.40(3) ? . .
O102 H6 3.09(3) ? . .
O102 H17 3.49(3) ? . .
O102 H26 2.49(5) ? . .
O102 H27 3.2139 ? . .
O102 H28 1.7835 ? . .
O102 H29 3.0859 ? . .
O103 H6 2.47(4) ? . .
O103 H8 3.1947 ? . 56501
O103 H9 3.11(4) ? . .
O103 H14 2.5265 ? . .
O103 H15 2.7752 ? . 56501
O103 H26 3.11(5) ? . .
O103 H26 3.21(5) ? . 56501
O104 H9 2.13(5) ? . 54501
O104 H10 3.1648 ? . .
O104 H11 3.5359 ? . 54501
O104 H15 2.6679 ? . .
O104 H17 3.25(3) ? . .
O104 H26 2.49(5) ? . .
N1 H10 1.9506 ? . .
N1 H11 1.9842 ? . .
N1 H12 2.5834 ? . .
N1 H13 3.2672 ? . .
N1 H17 2.65(4) ? . .
N1 H17 3.42(4) ? . 56501
N1 H22 3.5558 ? . .
N1 H23 3.0915 ? . .
N3 H17 1.91(3) ? . .
N3 H23 2.7922 ? . .
N3 H24 2.4892 ? . .
N101 H4 2.66(4) ? . .
N101 H5 3.28(3) ? . .
N101 H6 1.96(4) ? . .
N101 H8 3.0284 ? . .
N101 H9 3.57(4) ? . 54501
N101 H14 3.5687 ? . .
N101 H15 3.4015 ? . .
C2 H9 1.89(5) ? . .
C2 H10 2.7119 ? . .
C2 H11 3.2559 ? . .
C2 H12 3.3081 ? . .
C2 H17 1.98(4) ? . .
C2 H23 2.6211 ? . .
C2 H24 3.3344 ? . .
C2 H26 3.54(5) ? . 56501
C2 H27 2.6535 ? . .
C2 H28 2.5318 ? . .
C2 H29 3.2660 ? . .
C3 H9 3.22(5) ? . .
C3 H10 2.8227 ? . .
C3 H12 3.4655 ? . .
C3 H21 3.3523 ? . .
C3 H22 2.7371 ? . .
C3 H23 2.0413 ? . .
C3 H24 2.0393 ? . .
C3 H27 2.0065 ? . .
C3 H28 2.0217 ? . .
C3 H29 2.0286 ? . .
C4 H10 3.2158 ? . .
C4 H12 2.7529 ? . .
C4 H13 3.3509 ? . .
C4 H17 2.07(3) ? . .
C4 H21 2.0265 ? . .
C4 H22 2.0447 ? . .
C4 H27 2.5918 ? . .
C4 H28 3.2929 ? . .
C4 H29 2.6811 ? . .
C5 H5 3.20(3) ? . 65501
C5 H10 2.6300 ? . .
C5 H11 3.3397 ? . .
C5 H12 2.0165 ? . .
C5 H13 2.0049 ? . .
C5 H17 2.71(3) ? . .
C5 H23 2.0450 ? . .
C5 H24 2.0361 ? . .
C6 H1 3.3783 ? . 65501
C6 H4 3.50(4) ? . 66501
C6 H5 3.40(4) ? . 65501
C6 H9 3.15(4) ? . .
C6 H10 2.0249 ? . .
C6 H11 2.0534 ? . .
C6 H17 3.29(4) ? . .
C6 H21 1.9996 ? . .
C6 H22 2.0127 ? . .
C6 H23 2.7351 ? . .
C6 H24 3.3434 ? . .
C7 H1 3.3003 ? . 65501
C7 H9 1.99(4) ? . .
C7 H12 2.0230 ? . .
C7 H13 2.0326 ? . .
C7 H17 2.89(4) ? . .
C7 H21 3.3437 ? . .
C7 H22 2.7579 ? . .
C7 H23 3.3865 ? . .
C101 H1 3.3538 ? . .
C101 H4 2.14(4) ? . .
C101 H5 2.04(3) ? . .
C101 H8 3.3644 ? . .
C101 H8 3.2178 ? . 56501
C101 H26 1.97(5) ? . .
C102 H4 2.78(4) ? . .
C102 H4 3.49(4) ? . 56501
C102 H5 2.53(3) ? . .
C102 H6 2.10(3) ? . .
C102 H26 2.65(5) ? . .
C102 H28 2.7883 ? . .
C103 H1 2.6646 ? . .
C103 H6 2.13(4) ? . .
C103 H8 2.6346 ? . .
C103 H12 3.5600 ? . 44501
C103 H13 3.3760 ? . 44501
C103 H26 2.70(5) ? . .
C104 H1 2.0099 ? . .
C104 H2 3.2474 ? . .
C104 H4 2.19(3) ? . .
C104 H5 2.06(3) ? . .
C104 H6 2.68(4) ? . .
C104 H7 3.2214 ? . .
C104 H8 1.9809 ? . .
C104 H13 3.3565 ? . 44501
C104 H26 3.49(5) ? . .
C105 H2 2.0345 ? . .
C105 H3 3.2203 ? . .
C105 H4 3.37(3) ? . .
C105 H5 2.61(3) ? . .
C105 H6 3.15(4) ? . .
C105 H7 3.5449 ? . 56501
C105 H8 3.1548 ? . .
C105 H13 3.5988 ? . 45501
C105 H18 3.5925 ? . 65502
C106 H1 2.0198 ? . .
C106 H3 1.9851 ? . .
C106 H3 3.2510 ? . 65502
C106 H7 3.1289 ? . .
C106 H7 3.5379 ? . 56501
C106 H25 3.2857 ? . 64502
C106 H18 3.5931 ? . 64502
C106 H18 3.1721 ? . 65502
C106 H20 3.5558 ? . 65502
C107 H1 3.1900 ? . .
C107 H2 1.9624 ? . .
C107 H3 3.3297 ? . 65502
C107 H7 1.9731 ? . .
C107 H7 3.5813 ? . 65502
C107 H8 3.2004 ? . .
C107 H25 3.1284 ? . 64502
C107 H18 3.1009 ? . 64502
C108 H1 3.3750 ? . 54501
C108 H2 3.1283 ? . .
C108 H3 1.9770 ? . .
C108 H3 3.5744 ? . 64502
C108 H8 2.0218 ? . .
C108 H14 3.0126 ? . 54501
C108 H25 3.5330 ? . 54501
C108 H18 3.5159 ? . 64502
C109 H1 3.3715 ? . 54501
C109 H1 3.1459 ? . .
C109 H3 3.2204 ? . .
C109 H4 2.75(3) ? . .
C109 H5 3.25(3) ? . .
C109 H6 3.12(4) ? . 54501
C109 H6 3.54(4) ? . .
C109 H7 2.0345 ? . .
C109 H13 3.5126 ? . 44501
C109 H14 3.0951 ? . 54501
C109 H26 3.58(5) ? . .
C110 H6 3.21(4) ? . .
C110 H14 2.0205 ? . .
C110 H15 2.0141 ? . .
C110 H16 3.2399 ? . .
C110 H25 3.2434 ? . .
C110 H26 3.26(5) ? . .
C111 H6 3.28(4) ? . .
C111 H7 2.9471 ? . 56501
C111 H8 3.4232 ? . 56501
C111 H15 3.2247 ? . .
C111 H15 3.2291 ? . 56501
C111 H16 3.1147 ? . 56501
C111 H25 2.0230 ? . .
C112 H3 3.1623 ? . 65502
C112 H7 3.0765 ? . 56501
C112 H14 2.0402 ? . .
C112 H16 3.2033 ? . .
C112 H16 3.0254 ? . 56501
C112 H18 2.7541 ? . .
C112 H19 2.7290 ? . .
C112 H20 3.2803 ? . .
C113 H14 3.2627 ? . .
C113 H15 3.2676 ? . .
C113 H16 2.0136 ? . .
C113 H25 2.0135 ? . .
C113 H18 2.0562 ? . .
C113 H19 2.0209 ? . .
C113 H20 2.0509 ? . .
C114 H14 3.0880 ? . 54501
C114 H15 2.0425 ? . .
C114 H25 3.2804 ? . 54501
C114 H25 3.2059 ? . .
C114 H18 3.1601 ? . .
C114 H19 3.0890 ? . .
C114 H20 2.5920 ? . .
C115 H14 2.9575 ? . 54501
C115 H14 3.2248 ? . .
C115 H16 2.0263 ? . .
C116 H2 2.9082 ? . 64502
C116 H16 2.6808 ? . .
C116 H25 2.6514 ? . .
H1 C6 3.3783 ? . 45501
H1 C7 3.3003 ? . 45501
H1 C108 3.3750 ? . 56501
H1 C109 3.3715 ? . 56501
H2 C116 2.9082 ? . 65502
H3 C106 3.2510 ? . 64502
H3 C107 3.3297 ? . 64502
H3 C108 3.5744 ? . 65502
H3 C112 3.1623 ? . 64502
H4 O101 2.49(4) ? . 54501
H4 C6 3.50(4) ? . 44501
H4 C102 3.49(4) ? . 54501
H5 C5 3.20(3) ? . 45501
H5 C6 3.40(4) ? . 45501
H6 C109 3.12(4) ? . 56501
H7 C105 3.5449 ? . 54501
H7 C106 3.5379 ? . 54501
H7 C107 3.5813 ? . 64502
H7 C111 2.9471 ? . 54501
H7 C112 3.0765 ? . 54501
H8 O101 3.5427 ? . 54501
H8 O103 3.1947 ? . 54501
H8 C101 3.2178 ? . 54501
H8 C111 3.4232 ? . 54501
H9 S101 3.37(4) ? . 56501
H9 O104 2.13(5) ? . 56501
H9 N101 3.57(4) ? . 56501
H11 O104 3.5359 ? . 56501
H12 C103 3.5600 ? . 66501
H13 O101 3.0822 ? . 65501
H13 C103 3.3760 ? . 66501
H13 C104 3.3565 ? . 66501
H13 C105 3.5988 ? . 65501
H13 C109 3.5126 ? . 66501
H14 C108 3.0126 ? . 56501
H14 C109 3.0951 ? . 56501
H14 C114 3.0880 ? . 56501
H14 C115 2.9575 ? . 56501
H15 O103 2.7752 ? . 54501
H15 C111 3.2291 ? . 54501
H16 C111 3.1147 ? . 54501
H16 C112 3.0254 ? . 54501
H17 O2 3.58(4) ? . 54501
H17 N1 3.42(4) ? . 54501
H21 O101 3.1537 ? . 65501
H25 C106 3.2857 ? . 65502
H25 C107 3.1284 ? . 65502
H25 C108 3.5330 ? . 56501
H25 C114 3.2804 ? . 56501
H26 O2 2.71(5) ? . 54501
H26 O103 3.21(5) ? . 54501
H26 C2 3.54(5) ? . 54501
H18 C105 3.5925 ? . 64502
H18 C106 3.1721 ? . 64502
H18 C106 3.5931 ? . 65502
H18 C107 3.1009 ? . 65502
H18 C108 3.5159 ? . 65502
H20 C106 3.5558 ? . 64502
H28 O2 3.5394 ? . 54501
H29 O2 3.3952 ? . 54501

loop_
_geom_torsion_atom_site_label_1
_geom_torsion_atom_site_label_2
_geom_torsion_atom_site_label_3
_geom_torsion_atom_site_label_4
_geom_torsion
_geom_torsion_publ_flag
_geom_torsion_site_symmetry_1
_geom_torsion_site_symmetry_2
_geom_torsion_site_symmetry_3
_geom_torsion_site_symmetry_4
O(103) S(101) N(101) C(101) 22.1(4) ? . . . .
O(104) S(101) N(101) C(101) 153.5(3) ? . . . .
C(110) S(101) N(101) C(101) -92.0(4) ? . . . .
O(103) S(101) C(110) C(111) -20.0(5) ? . . . .
O(103) S(101) C(110) C(115) 157.5(4) ? . . . .
O(104) S(101) C(110) C(111) -149.3(4) ? . . . .
O(104) S(101) C(110) C(115) 28.2(5) ? . . . .
N(101) S(101) C(110) C(111) 96.9(4) ? . . . .
N(101) S(101) C(110) C(115) -85.6(4) ? . . . .
C(7) N(1) C(2) O(2) -173.9(5) ? . . . .
C(7) N(1) C(2) C(3) 6.8(8) ? . . . .
C(2) N(1) C(7) C(6) -66.7(7) ? . . . .
S(101) N(101) C(101) C(102) -94.6(5) ? . . . .
S(101) N(101) C(101) C(103) 143.3(4) ? . . . .
O(2) C(2) C(3) N(3) 2.9(7) ? . . . .
O(2) C(2) C(3) C(4) -118.6(5) ? . . . .
N(1) C(2) C(3) N(3) -177.7(4) ? . . . .
N(1) C(2) C(3) C(4) 60.8(6) ? . . . .
N(3) C(3) C(4) C(5) 158.2(4) ? . . . .
C(2) C(3) C(4) C(5) -81.5(5) ? . . . .
C(3) C(4) C(5) C(6) 63.7(5) ? . . . .
C(4) C(5) C(6) C(7) -59.8(6) ? . . . .
C(5) C(6) C(7) N(1) 73.7(6) ? . . . .
N(101) C(101) C(102) O(101) 156.4(5) ? . . . .
N(101) C(101) C(102) O(102) -25.7(7) ? . . . .
C(103) C(101) C(102) O(101) -81.5(6) ? . . . .
C(103) C(101) C(102) O(102) 96.4(6) ? . . . .
N(101) C(101) C(103) C(104) -72.6(6) ? . . . .
C(102) C(101) C(103) C(104) 164.6(5) ? . . . .
C(101) C(103) C(104) C(105) -89.2(7) ? . . . .
C(101) C(103) C(104) C(109) 88.3(7) ? . . . .
C(103) C(104) C(105) C(106) 177.9(6) ? . . . .
C(109) C(104) C(105) C(106) 0.3(9) ? . . . .
C(103) C(104) C(109) C(108) -177.8(5) ? . . . .
C(105) C(104) C(109) C(108) -0.2(7) ? . . . .
C(104) C(105) C(106) C(107) 1(1) ? . . . .
C(105) C(106) C(107) C(108) -3(1) ? . . . .
C(106) C(107) C(108) C(109) 3(1) ? . . . .
C(107) C(108) C(109) C(104) -1.5(9) ? . . . .
S(101) C(110) C(111) C(112) 177.9(4) ? . . . .
C(115) C(110) C(111) C(112) 0.4(7) ? . . . .
S(101) C(110) C(115) C(114) -176.5(4) ? . . . .
C(111) C(110) C(115) C(114) 1.0(8) ? . . . .
C(110) C(111) C(112) C(113) -1.1(7) ? . . . .
C(111) C(112) C(113) C(114) 0.4(8) ? . . . .
C(111) C(112) C(113) C(116) -177.2(5) ? . . . .
C(112) C(113) C(114) C(115) 1.0(8) ? . . . .
C(116) C(113) C(114) C(115) 178.6(5) ? . . . .
C(113) C(114) C(115) C(110) -1.7(8) ? . . . .

loop_
_cod_related_entry_id
_cod_related_entry_database
_cod_related_entry_code
1 ChemSpider 9330193
